data_4002682
loop_
_publ_author_name
'Thompson, Anthony B.'
'Pahls, Dale R.'
'Bernales, Varinia'
'Gallington, Leighanne C.'
'Malonzo, Camille D.'
'Webber, Thomas'
'Tereniak, Stephen J.'
'Wang, Timothy C.'
'Desai, Sai Puneet'
'Li, Zhanyong'
'Kim, In Soo'
'Gagliardi, Laura'
'Penn, R. Lee'
'Chapman, Karena W.'
'Stein, Andreas'
'Farha, Omar K.'
'Hupp, Joseph T.'
'Martinson, Alex B. F.'
'Lu, Connie C.'

_publ_section_title
;
 Installing Heterobimetallic Cobalt--Aluminum Single Sites on a Metal
 Organic Framework Support
;
_journal_issue 18
_journal_name_full 'Chemistry of Materials'
_journal_page_first 6753
_journal_paper_doi 10.1021/acs.chemmater.6b03244
_journal_volume 28
_journal_year 2016
_chemical_formula_moiety 'C21 H24 Al N7'
_chemical_formula_sum 'C21 H24 Al N7'
_chemical_formula_weight 401.45
_chemical_name_common (py3tren)Al
_chemical_name_systematic
; 
 ? 
;
_space_group_IT_number 14
_symmetry_cell_setting monoclinic
_symmetry_space_group_name_Hall '-P 2yn'
_symmetry_space_group_name_H-M 'P 1 21/n 1'
_atom_sites_solution_hydrogens geom
_atom_sites_solution_primary direct
_atom_sites_solution_secondary difmap
_audit_creation_method SHELXL-97
_cell_angle_alpha 90.00
_cell_angle_beta 91.8570(10)
_cell_angle_gamma 90.00
_cell_formula_units_Z 4
_cell_length_a 8.3699(4)
_cell_length_b 10.7774(6)
_cell_length_c 22.7215(12)
_cell_measurement_reflns_used 5276
_cell_measurement_temperature 173(2)
_cell_measurement_theta_max 26.53
_cell_measurement_theta_min 2.57
_cell_volume 2048.53(19)
_computing_cell_refinement 'Bruker APEX-II'
_computing_data_collection 'Bruker APEX-II'
_computing_data_reduction 'Bruker APEX-II'
_computing_molecular_graphics POV-Ray
_computing_structure_refinement 'SHELXL-97 (Sheldrick, 2008)'
_computing_structure_solution 'SHELXS-97 (Sheldrick, 2008)'
_diffrn_ambient_temperature 173(2)
_diffrn_measured_fraction_theta_full 0.997
_diffrn_measured_fraction_theta_max 0.997
_diffrn_measurement_device_type 'Bruker APEX-II CCD'
_diffrn_measurement_method 'area detector, omega scans per phi'
_diffrn_radiation_monochromator graphite
_diffrn_radiation_source 'normal-focus sealed tube'
_diffrn_radiation_type MoK\a
_diffrn_radiation_wavelength 0.71073
_diffrn_reflns_av_R_equivalents 0.0406
_diffrn_reflns_av_sigmaI/netI 0.0324
_diffrn_reflns_limit_h_max 10
_diffrn_reflns_limit_h_min -10
_diffrn_reflns_limit_k_max 14
_diffrn_reflns_limit_k_min -14
_diffrn_reflns_limit_l_max 29
_diffrn_reflns_limit_l_min -29
_diffrn_reflns_number 23418
_diffrn_reflns_theta_full 27.55
_diffrn_reflns_theta_max 27.55
_diffrn_reflns_theta_min 2.09
_exptl_absorpt_coefficient_mu 0.122
_exptl_absorpt_correction_T_max 0.9644
_exptl_absorpt_correction_T_min 0.9644
_exptl_absorpt_correction_type multi-scan
_exptl_absorpt_process_details 'SADABS, R. Blessing, 1995'
_exptl_crystal_colour yellow
_exptl_crystal_density_diffrn 1.302
_exptl_crystal_density_method 'not measured'
_exptl_crystal_description block
_exptl_crystal_F_000 848
_exptl_crystal_size_max 0.30
_exptl_crystal_size_mid 0.30
_exptl_crystal_size_min 0.30
_refine_diff_density_max 0.267
_refine_diff_density_min -0.236
_refine_diff_density_rms 0.042
_refine_ls_extinction_method none
_refine_ls_goodness_of_fit_ref 1.022
_refine_ls_hydrogen_treatment constr
_refine_ls_matrix_type full
_refine_ls_number_parameters 262
_refine_ls_number_reflns 4705
_refine_ls_number_restraints 0
_refine_ls_restrained_S_all 1.022
_refine_ls_R_factor_all 0.0536
_refine_ls_R_factor_gt 0.0383
_refine_ls_shift/su_max 0.000
_refine_ls_shift/su_mean 0.000
_refine_ls_structure_factor_coef Fsqd
_refine_ls_weighting_details 'calc w=1/[\s^2^(Fo^2^)+(0.0438P)^2^+0.6676P] where P=(Fo^2^+2Fc^2^)/3'
_refine_ls_weighting_scheme calc
_refine_ls_wR_factor_gt 0.0914
_refine_ls_wR_factor_ref 0.1002
_reflns_number_gt 3711
_reflns_number_total 4705
_reflns_threshold_expression >2sigma(I)
_cod_data_source_file cm6b03244_si_002.cif
_cod_data_source_block 13274_2m
_cod_original_sg_symbol_H-M P2(1)/n
_cod_database_code 4002682

loop_
_symmetry_equiv_pos_as_xyz
'x, y, z'
'-x+1/2, y+1/2, -z+1/2'
'-x, -y, -z'
'x-1/2, -y-1/2, z-1/2'

loop_
_atom_site_label
_atom_site_type_symbol
_atom_site_fract_x
_atom_site_fract_y
_atom_site_fract_z
_atom_site_U_iso_or_equiv
_atom_site_adp_type
_atom_site_occupancy
_atom_site_symmetry_multiplicity
_atom_site_calc_flag
_atom_site_refinement_flags
Al1 Al 0.11056(5) 0.52522(4) 0.160064(18) 0.02072(12) Uani 1 1 d .
N1 N 0.29730(14) 0.40854(11) 0.18653(5) 0.0262(3) Uani 1 1 d .
C1 C 0.3336(2) 0.32291(15) 0.13722(7) 0.0350(4) Uani 1 1 d .
H1A H 0.3881 0.2479 0.1530 0.042 Uiso 1 1 calc R
H1B H 0.4060 0.3644 0.1098 0.042 Uiso 1 1 calc R
C2 C 0.1776(2) 0.28541(14) 0.10398(7) 0.0337(4) Uani 1 1 d .
H2A H 0.1977 0.2647 0.0624 0.040 Uiso 1 1 calc R
H2B H 0.1272 0.2133 0.1229 0.040 Uiso 1 1 calc R
N2 N 0.07900(15) 0.39394(12) 0.10788(6) 0.0286(3) Uani 1 1 d .
C3 C -0.04735(17) 0.43628(14) 0.07655(6) 0.0252(3) Uani 1 1 d .
C4 C -0.13835(19) 0.38894(16) 0.02868(7) 0.0329(4) Uani 1 1 d .
H4A H -0.1148 0.3105 0.0119 0.040 Uiso 1 1 calc R
C5 C -0.26286(19) 0.46043(18) 0.00698(7) 0.0373(4) Uani 1 1 d .
H5A H -0.3258 0.4312 -0.0257 0.045 Uiso 1 1 calc R
C6 C -0.29864(18) 0.57448(17) 0.03174(7) 0.0343(4) Uani 1 1 d .
H6A H -0.3849 0.6232 0.0164 0.041 Uiso 1 1 calc R
C7 C -0.20600(17) 0.61546(15) 0.07919(6) 0.0282(3) Uani 1 1 d .
H7A H -0.2306 0.6927 0.0969 0.034 Uiso 1 1 calc R
N3 N -0.08257(14) 0.54935(11) 0.10089(5) 0.0230(3) Uani 1 1 d .
C8 C 0.2373(2) 0.33946(15) 0.23772(7) 0.0334(4) Uani 1 1 d .
H8A H 0.3287 0.3072 0.2618 0.040 Uiso 1 1 calc R
H8B H 0.1723 0.2679 0.2237 0.040 Uiso 1 1 calc R
C9 C 0.13585(18) 0.42392(15) 0.27524(7) 0.0298(3) Uani 1 1 d .
H9A H 0.0623 0.3734 0.2987 0.036 Uiso 1 1 calc R
H9B H 0.2056 0.4723 0.3027 0.036 Uiso 1 1 calc R
N4 N 0.04405(14) 0.50801(11) 0.23654(5) 0.0243(3) Uani 1 1 d .
C10 C -0.06616(17) 0.58322(13) 0.26142(6) 0.0242(3) Uani 1 1 d .
C11 C -0.11932(19) 0.57074(15) 0.31951(7) 0.0320(4) Uani 1 1 d .
H11A H -0.0785 0.5067 0.3445 0.038 Uiso 1 1 calc R
C12 C -0.2312(2) 0.65290(18) 0.33931(8) 0.0427(4) Uani 1 1 d .
H12A H -0.2689 0.6454 0.3781 0.051 Uiso 1 1 calc R
C13 C -0.2890(2) 0.74626(18) 0.30288(9) 0.0435(4) Uani 1 1 d .
H13A H -0.3662 0.8038 0.3159 0.052 Uiso 1 1 calc R
C14 C -0.23052(19) 0.75294(16) 0.24705(8) 0.0357(4) Uani 1 1 d .
H14A H -0.2701 0.8171 0.2219 0.043 Uiso 1 1 calc R
N5 N -0.12175(14) 0.67537(12) 0.22578(6) 0.0277(3) Uani 1 1 d .
C15 C 0.42991(18) 0.49477(15) 0.20159(7) 0.0318(4) Uani 1 1 d .
H15A H 0.5329 0.4496 0.2023 0.038 Uiso 1 1 calc R
H15B H 0.4149 0.5311 0.2411 0.038 Uiso 1 1 calc R
C16 C 0.43140(17) 0.59715(15) 0.15545(7) 0.0287(3) Uani 1 1 d .
H16A H 0.5015 0.6658 0.1694 0.034 Uiso 1 1 calc R
H16B H 0.4737 0.5644 0.1183 0.034 Uiso 1 1 calc R
N6 N 0.26739(14) 0.64321(11) 0.14497(5) 0.0228(3) Uani 1 1 d .
C17 C 0.25454(18) 0.74914(13) 0.11183(6) 0.0246(3) Uani 1 1 d .
C18 C 0.10880(19) 0.81540(14) 0.10831(7) 0.0305(3) Uani 1 1 d .
H18A H 0.0192 0.7877 0.1293 0.037 Uiso 1 1 calc R
C19 C 0.0984(2) 0.92037(16) 0.07413(8) 0.0433(4) Uani 1 1 d .
H19A H 0.0011 0.9657 0.0712 0.052 Uiso 1 1 calc R
C20 C 0.2308(3) 0.95996(18) 0.04383(9) 0.0518(5) Uani 1 1 d .
H20A H 0.2259 1.0311 0.0192 0.062 Uiso 1 1 calc R
C21 C 0.3681(2) 0.89243(17) 0.05094(8) 0.0467(5) Uani 1 1 d .
H21A H 0.4594 0.9207 0.0311 0.056 Uiso 1 1 calc R
N7 N 0.38450(17) 0.78925(12) 0.08375(6) 0.0341(3) Uani 1 1 d .

loop_
_atom_site_aniso_label
_atom_site_aniso_U_11
_atom_site_aniso_U_22
_atom_site_aniso_U_33
_atom_site_aniso_U_23
_atom_site_aniso_U_13
_atom_site_aniso_U_12
Al1 0.0232(2) 0.0201(2) 0.0188(2) 0.00071(16) 0.00097(16) 0.00161(16)
N1 0.0274(7) 0.0256(7) 0.0259(6) 0.0036(5) 0.0040(5) 0.0054(5)
C1 0.0391(9) 0.0287(8) 0.0377(9) 0.0011(7) 0.0088(7) 0.0108(7)
C2 0.0445(10) 0.0226(8) 0.0345(9) -0.0037(7) 0.0095(7) 0.0029(7)
N2 0.0344(7) 0.0232(6) 0.0283(7) -0.0039(5) -0.0001(5) 0.0034(5)
C3 0.0282(8) 0.0275(8) 0.0202(7) -0.0008(6) 0.0068(6) -0.0056(6)
C4 0.0350(9) 0.0382(9) 0.0259(8) -0.0095(7) 0.0062(7) -0.0100(7)
C5 0.0294(8) 0.0586(12) 0.0239(8) -0.0080(8) 0.0008(6) -0.0115(8)
C6 0.0232(8) 0.0537(11) 0.0259(8) 0.0013(7) -0.0006(6) 0.0007(7)
C7 0.0236(7) 0.0363(9) 0.0248(7) 0.0007(6) 0.0046(6) 0.0003(6)
N3 0.0229(6) 0.0264(6) 0.0196(6) -0.0017(5) 0.0023(5) -0.0018(5)
C8 0.0374(9) 0.0321(9) 0.0310(8) 0.0110(7) 0.0044(7) 0.0083(7)
C9 0.0310(8) 0.0345(9) 0.0242(8) 0.0082(6) 0.0029(6) 0.0060(7)
N4 0.0256(6) 0.0267(6) 0.0208(6) 0.0027(5) 0.0024(5) 0.0043(5)
C10 0.0213(7) 0.0262(8) 0.0253(7) -0.0047(6) 0.0016(6) -0.0041(6)
C11 0.0320(8) 0.0366(9) 0.0281(8) -0.0025(7) 0.0081(6) -0.0053(7)
C12 0.0375(10) 0.0534(12) 0.0381(10) -0.0152(9) 0.0164(8) -0.0083(8)
C13 0.0294(9) 0.0451(11) 0.0566(12) -0.0197(9) 0.0098(8) 0.0047(8)
C14 0.0272(8) 0.0329(9) 0.0466(10) -0.0094(7) -0.0048(7) 0.0046(7)
N5 0.0249(6) 0.0277(7) 0.0303(7) -0.0031(5) -0.0015(5) 0.0033(5)
C15 0.0252(8) 0.0380(9) 0.0320(8) 0.0040(7) -0.0027(6) 0.0057(7)
C16 0.0240(8) 0.0324(8) 0.0298(8) 0.0017(6) 0.0009(6) -0.0001(6)
N6 0.0242(6) 0.0224(6) 0.0218(6) 0.0015(5) 0.0002(5) 0.0009(5)
C17 0.0325(8) 0.0224(7) 0.0188(7) -0.0028(5) -0.0008(6) -0.0036(6)
C18 0.0370(9) 0.0242(8) 0.0299(8) -0.0023(6) -0.0049(7) -0.0002(6)
C19 0.0551(12) 0.0293(9) 0.0446(11) 0.0005(8) -0.0130(9) 0.0079(8)
C20 0.0801(15) 0.0306(10) 0.0446(11) 0.0136(8) -0.0015(10) -0.0044(10)
C21 0.0623(13) 0.0370(10) 0.0412(10) 0.0105(8) 0.0087(9) -0.0124(9)
N7 0.0419(8) 0.0308(7) 0.0299(7) 0.0027(6) 0.0065(6) -0.0071(6)

loop_
_atom_type_symbol
_atom_type_description
_atom_type_scat_dispersion_real
_atom_type_scat_dispersion_imag
_atom_type_scat_source
C C 0.0033 0.0016 'International Tables Vol C Tables 4.2.6.8 and 6.1.1.4'
H H 0.0000 0.0000 'International Tables Vol C Tables 4.2.6.8 and 6.1.1.4'
N N 0.0061 0.0033 'International Tables Vol C Tables 4.2.6.8 and 6.1.1.4'
Al Al 0.0645 0.0514 'International Tables Vol C Tables 4.2.6.8 and 6.1.1.4'

loop_
_geom_angle_atom_site_label_1
_geom_angle_atom_site_label_2
_geom_angle_atom_site_label_3
_geom_angle
N4 Al1 N2 118.79(6)
N4 Al1 N6 118.37(6)
N2 Al1 N6 119.16(6)
N4 Al1 N1 85.07(5)
N2 Al1 N1 79.29(5)
N6 Al1 N1 86.49(5)
N4 Al1 N3 111.55(5)
N2 Al1 N3 65.96(5)
N6 Al1 N3 109.36(5)
N1 Al1 N3 145.24(5)
N4 Al1 C3 120.83(5)
N2 Al1 C3 32.18(5)
N6 Al1 C3 119.00(5)
N1 Al1 C3 111.46(5)
N3 Al1 C3 33.78(5)
C15 N1 C8 113.88(12)
C15 N1 C1 113.17(12)
C8 N1 C1 111.18(12)
C15 N1 Al1 103.78(9)
C8 N1 Al1 105.06(9)
C1 N1 Al1 109.06(9)
N1 C1 C2 109.93(12)
N1 C1 H1A 109.7
C2 C1 H1A 109.7
N1 C1 H1B 109.7
C2 C1 H1B 109.7
H1A C1 H1B 108.2
N2 C2 C1 103.62(12)
N2 C2 H2A 111.0
C1 C2 H2A 111.0
N2 C2 H2B 111.0
C1 C2 H2B 111.0
H2A C2 H2B 109.0
C3 N2 C2 133.78(13)
C3 N2 Al1 99.99(9)
C2 N2 Al1 126.10(11)
N2 C3 N3 105.36(12)
N2 C3 C4 133.57(15)
N3 C3 C4 121.07(14)
N2 C3 Al1 47.83(7)
N3 C3 Al1 57.54(7)
C4 C3 Al1 178.48(12)
C5 C4 C3 117.41(15)
C5 C4 H4A 121.3
C3 C4 H4A 121.3
C4 C5 C6 121.46(15)
C4 C5 H5A 119.3
C6 C5 H5A 119.3
C7 C6 C5 118.47(15)
C7 C6 H6A 120.8
C5 C6 H6A 120.8
N3 C7 C6 121.72(15)
N3 C7 H7A 119.1
C6 C7 H7A 119.1
C7 N3 C3 119.85(12)
C7 N3 Al1 151.47(11)
C3 N3 Al1 88.68(9)
N1 C8 C9 110.37(12)
N1 C8 H8A 109.6
C9 C8 H8A 109.6
N1 C8 H8B 109.6
C9 C8 H8B 109.6
H8A C8 H8B 108.1
N4 C9 C8 108.96(12)
N4 C9 H9A 109.9
C8 C9 H9A 109.9
N4 C9 H9B 109.9
C8 C9 H9B 109.9
H9A C9 H9B 108.3
C10 N4 C9 117.90(12)
C10 N4 Al1 123.88(10)
C9 N4 Al1 117.27(9)
N5 C10 N4 114.31(13)
N5 C10 C11 121.06(14)
N4 C10 C11 124.62(14)
C12 C11 C10 118.86(16)
C12 C11 H11A 120.6
C10 C11 H11A 120.6
C11 C12 C13 120.15(16)
C11 C12 H12A 119.9
C13 C12 H12A 119.9
C14 C13 C12 117.56(16)
C14 C13 H13A 121.2
C12 C13 H13A 121.2
N5 C14 C13 124.52(17)
N5 C14 H14A 117.7
C13 C14 H14A 117.7
C14 N5 C10 117.83(14)
N1 C15 C16 108.59(12)
N1 C15 H15A 110.0
C16 C15 H15A 110.0
N1 C15 H15B 110.0
C16 C15 H15B 110.0
H15A C15 H15B 108.4
N6 C16 C15 109.12(12)
N6 C16 H16A 109.9
C15 C16 H16A 109.9
N6 C16 H16B 109.9
C15 C16 H16B 109.9
H16A C16 H16B 108.3
C17 N6 C16 115.23(12)
C17 N6 Al1 128.71(10)
C16 N6 Al1 113.46(9)
N7 C17 N6 118.46(13)
N7 C17 C18 121.23(14)
N6 C17 C18 120.30(13)
C19 C18 C17 119.15(16)
C19 C18 H18A 120.4
C17 C18 H18A 120.4
C18 C19 C20 119.71(17)
C18 C19 H19A 120.1
C20 C19 H19A 120.1
C21 C20 C19 117.34(17)
C21 C20 H20A 121.3
C19 C20 H20A 121.3
N7 C21 C20 125.24(18)
N7 C21 H21A 117.4
C20 C21 H21A 117.4
C21 N7 C17 117.27(15)

loop_
_geom_bond_atom_site_label_1
_geom_bond_atom_site_label_2
_geom_bond_distance
Al1 N4 1.8511(12)
Al1 N2 1.8593(13)
Al1 N6 1.8674(12)
Al1 N1 2.0797(12)
Al1 N3 2.0850(12)
Al1 C3 2.4705(15)
N1 C15 1.479(2)
N1 C8 1.4824(19)
N1 C1 1.4903(19)
C1 C2 1.541(2)
C1 H1A 0.9900
C1 H1B 0.9900
C2 N2 1.4359(19)
C2 H2A 0.9900
C2 H2B 0.9900
N2 C3 1.3359(19)
C3 N3 1.3742(18)
C3 C4 1.404(2)
C4 C5 1.375(2)
C4 H4A 0.9500
C5 C6 1.389(2)
C5 H5A 0.9500
C6 C7 1.380(2)
C6 H6A 0.9500
C7 N3 1.3361(18)
C7 H7A 0.9500
C8 C9 1.524(2)
C8 H8A 0.9900
C8 H8B 0.9900
C9 N4 1.4632(18)
C9 H9A 0.9900
C9 H9B 0.9900
N4 C10 1.3642(18)
C10 N5 1.3542(19)
C10 C11 1.413(2)
C11 C12 1.375(2)
C11 H11A 0.9500
C12 C13 1.380(3)
C12 H12A 0.9500
C13 C14 1.376(3)
C13 H13A 0.9500
C14 N5 1.3378(19)
C14 H14A 0.9500
C15 C16 1.522(2)
C15 H15A 0.9900
C15 H15B 0.9900
C16 N6 1.4719(18)
C16 H16A 0.9900
C16 H16B 0.9900
N6 C17 1.3698(18)
C17 N7 1.3499(19)
C17 C18 1.414(2)
C18 C19 1.373(2)
C18 H18A 0.9500
C19 C20 1.391(3)
C19 H19A 0.9500
C20 C21 1.366(3)
C20 H20A 0.9500
C21 N7 1.343(2)
C21 H21A 0.9500

loop_
_geom_torsion_atom_site_label_1
_geom_torsion_atom_site_label_2
_geom_torsion_atom_site_label_3
_geom_torsion_atom_site_label_4
_geom_torsion
N4 Al1 N1 C15 -96.67(9)
N2 Al1 N1 C15 142.79(10)
N6 Al1 N1 C15 22.23(9)
N3 Al1 N1 C15 141.83(10)
C3 Al1 N1 C15 142.08(9)
N4 Al1 N1 C8 23.18(10)
N2 Al1 N1 C8 -97.37(10)
N6 Al1 N1 C8 142.07(10)
N3 Al1 N1 C8 -98.32(12)
C3 Al1 N1 C8 -98.08(10)
N4 Al1 N1 C1 142.45(10)
N2 Al1 N1 C1 21.90(10)
N6 Al1 N1 C1 -98.66(10)
N3 Al1 N1 C1 20.95(14)
C3 Al1 N1 C1 21.19(11)
C15 N1 C1 C2 -151.78(12)
C8 N1 C1 C2 78.58(15)
Al1 N1 C1 C2 -36.81(14)
N1 C1 C2 N2 33.41(16)
C1 C2 N2 C3 158.36(16)
C1 C2 N2 Al1 -16.84(17)
N4 Al1 N2 C3 102.98(10)
N6 Al1 N2 C3 -98.96(10)
N1 Al1 N2 C3 -178.77(10)
N3 Al1 N2 C3 0.64(8)
N4 Al1 N2 C2 -80.54(14)
N6 Al1 N2 C2 77.52(14)
N1 Al1 N2 C2 -2.29(13)
N3 Al1 N2 C2 177.12(14)
C3 Al1 N2 C2 176.48(19)
C2 N2 C3 N3 -176.97(15)
Al1 N2 C3 N3 -0.91(12)
C2 N2 C3 C4 3.1(3)
Al1 N2 C3 C4 179.18(15)
C2 N2 C3 Al1 -176.1(2)
N4 Al1 C3 N2 -96.00(10)
N6 Al1 C3 N2 99.50(10)
N1 Al1 C3 N2 1.30(11)
N3 Al1 C3 N2 -178.96(14)
N4 Al1 C3 N3 82.96(9)
N2 Al1 C3 N3 178.96(14)
N6 Al1 C3 N3 -81.55(9)
N1 Al1 C3 N3 -179.75(8)
N2 C3 C4 C5 -179.65(16)
N3 C3 C4 C5 0.5(2)
C3 C4 C5 C6 -0.7(2)
C4 C5 C6 C7 -0.1(2)
C5 C6 C7 N3 1.1(2)
C6 C7 N3 C3 -1.3(2)
C6 C7 N3 Al1 178.27(15)
N2 C3 N3 C7 -179.40(12)
C4 C3 N3 C7 0.5(2)
Al1 C3 N3 C7 179.80(14)
N2 C3 N3 Al1 0.80(11)
C4 C3 N3 Al1 -179.28(13)
N4 Al1 N3 C7 66.8(2)
N2 Al1 N3 C7 179.8(2)
N6 Al1 N3 C7 -66.1(2)
N1 Al1 N3 C7 -179.22(18)
C3 Al1 N3 C7 -179.6(3)
N4 Al1 N3 C3 -113.61(8)
N2 Al1 N3 C3 -0.61(8)
N6 Al1 N3 C3 113.52(8)
N1 Al1 N3 C3 0.42(13)
C15 N1 C8 C9 75.26(16)
C1 N1 C8 C9 -155.48(13)
Al1 N1 C8 C9 -37.64(14)
N1 C8 C9 N4 36.69(18)
C8 C9 N4 C10 173.78(13)
C8 C9 N4 Al1 -16.98(16)
N2 Al1 N4 C10 -120.01(12)
N6 Al1 N4 C10 81.77(13)
N1 Al1 N4 C10 165.08(12)
N3 Al1 N4 C10 -46.43(13)
C3 Al1 N4 C10 -82.83(13)
N2 Al1 N4 C9 71.45(12)
N6 Al1 N4 C9 -86.77(12)
N1 Al1 N4 C9 -3.46(11)
N3 Al1 N4 C9 145.03(10)
C3 Al1 N4 C9 108.63(11)
C9 N4 C10 N5 166.89(12)
Al1 N4 C10 N5 -1.58(18)
C9 N4 C10 C11 -12.1(2)
Al1 N4 C10 C11 179.40(11)
N5 C10 C11 C12 1.0(2)
N4 C10 C11 C12 179.99(15)
C10 C11 C12 C13 -0.5(2)
C11 C12 C13 C14 0.0(3)
C12 C13 C14 N5 -0.1(3)
C13 C14 N5 C10 0.6(2)
N4 C10 N5 C14 179.89(13)
C11 C10 N5 C14 -1.1(2)
C8 N1 C15 C16 -155.06(12)
C1 N1 C15 C16 76.68(15)
Al1 N1 C15 C16 -41.40(13)
N1 C15 C16 N6 46.29(16)
C15 C16 N6 C17 169.60(12)
C15 C16 N6 Al1 -27.06(15)
N4 Al1 N6 C17 -114.21(12)
N2 Al1 N6 C17 87.65(13)
N1 Al1 N6 C17 163.32(12)
N3 Al1 N6 C17 15.01(13)
C3 Al1 N6 C17 50.67(14)
N4 Al1 N6 C16 85.20(11)
N2 Al1 N6 C16 -72.95(11)
N1 Al1 N6 C16 2.72(10)
N3 Al1 N6 C16 -145.58(9)
C3 Al1 N6 C16 -109.92(10)
C16 N6 C17 N7 11.16(19)
Al1 N6 C17 N7 -149.14(11)
C16 N6 C17 C18 -167.70(13)
Al1 N6 C17 C18 31.99(19)
N7 C17 C18 C19 2.1(2)
N6 C17 C18 C19 -179.10(14)
C17 C18 C19 C20 -0.2(2)
C18 C19 C20 C21 -1.5(3)
C19 C20 C21 N7 1.6(3)
C20 C21 N7 C17 0.1(3)
N6 C17 N7 C21 179.16(14)
C18 C17 N7 C21 -2.0(2)
